data_4085472
loop_
_publ_author_name
'Protchenko, Andrey V.'
'Blake, Matthew P.'
'Schwarz, Andrew D.'
'Jones, Cameron'
'Mountford, Philip'
'Aldridge, Simon'

_publ_section_title
;
 Reactivity of Boryl- and Silyl-Substituted Carbenoids toward Alkynes:
 Insertion and Cycloaddition Chemistry
;
_journal_issue 11
_journal_name_full Organometallics
_journal_page_first 2126
_journal_paper_doi 10.1021/om501252m
_journal_volume 34
_journal_year 2015
_chemical_formula_moiety 'C46 H64 B1 Ge1 N3 Si2'
_chemical_formula_sum 'C46 H64 B Ge N3 Si2'
_chemical_formula_weight 798.61
_space_group_IT_number 2
_symmetry_cell_setting triclinic
_symmetry_space_group_name_Hall '-P 1'
_symmetry_space_group_name_H-M 'P -1'
_atom_sites_solution_hydrogens difmap
_atom_sites_solution_primary direct
_cell_angle_alpha 89.963(2)
_cell_angle_beta 78.387(2)
_cell_angle_gamma 72.571(2)
_cell_formula_units_Z 2
_cell_length_a 9.7028(2)
_cell_length_b 13.8881(3)
_cell_length_c 18.1686(4)
_cell_measurement_reflns_used 12189
_cell_measurement_temperature 150
_cell_measurement_theta_max 76
_cell_measurement_theta_min 3
_cell_volume 2283.40(9)
_computing_cell_refinement 'CrysAlis, (Oxford Diffraction, 2002)'
_computing_data_collection 'SuperNova, (Oxford Diffraction, 2010)'
_computing_data_reduction 'USER DEFINED DATA REDUCTION'
_computing_molecular_graphics 'CAMERON (Watkin et al., 1996)'
_computing_publication_material 'CRYSTALS (Betteridge et al., 2003)'
_computing_structure_refinement 'CRYSTALS (Betteridge et al., 2003)'
_computing_structure_solution 'SIR92 (Altomare et al., 1994)'
_diffrn_ambient_temperature 150
_diffrn_measured_fraction_theta_full 0.997
_diffrn_measured_fraction_theta_max 0.988
_diffrn_measurement_device Area
_diffrn_measurement_device_type 'Oxford Diffraction SuperNova'
_diffrn_measurement_method \w
_diffrn_radiation_monochromator graphite
_diffrn_radiation_type 'Cu K\a'
_diffrn_radiation_wavelength 1.54180
_diffrn_reflns_av_R_equivalents 0.023
_diffrn_reflns_limit_h_max 12
_diffrn_reflns_limit_h_min -11
_diffrn_reflns_limit_k_max 15
_diffrn_reflns_limit_k_min -17
_diffrn_reflns_limit_l_max 21
_diffrn_reflns_limit_l_min -22
_diffrn_reflns_number 24035
_diffrn_reflns_theta_full 73.737
_diffrn_reflns_theta_max 76.017
_diffrn_reflns_theta_min 3.342
_diffrn_standards_number 0
_exptl_absorpt_coefficient_mu 1.653
_exptl_absorpt_correction_T_max 0.85
_exptl_absorpt_correction_T_min 0.65
_exptl_absorpt_correction_type multi-scan
_exptl_absorpt_process_details 'CrysAlis, (Oxford Diffraction, 2002)'
_exptl_crystal_colour red
_exptl_crystal_density_diffrn 1.161
_exptl_crystal_density_method 'not measured'
_exptl_crystal_description rod
_exptl_crystal_F_000 852
_exptl_crystal_size_max 0.200
_exptl_crystal_size_mid 0.100
_exptl_crystal_size_min 0.100
_refine_diff_density_max 0.37
_refine_diff_density_min -0.31
_refine_ls_extinction_method None
_refine_ls_goodness_of_fit_ref 1.0730
_refine_ls_hydrogen_treatment constr
_refine_ls_matrix_type full
_refine_ls_number_parameters 478
_refine_ls_number_reflns 8214
_refine_ls_number_restraints 49
_refine_ls_R_factor_all 0.0352
_refine_ls_R_factor_gt 0.0312
_refine_ls_shift/su_max 0.0011350
_refine_ls_shift/su_mean 0.0000646
_refine_ls_structure_factor_coef F
_refine_ls_weighting_details
;
 Method, part 1, Chebychev polynomial, (Watkin, 1994, Prince, 1982) 
 [weight] = 1.0/[A~0~*T~0~(x)+A~1~*T~1~(x) ... +A~n-1~]*T~n-1~(x)] 
 where A~i~ are the Chebychev coefficients listed below and x= Fcalc/Fmax 
 Method = Robust Weighting (Prince, 1982) 
 W = [weight] * [1-(deltaF/6*sigmaF)^2^]^2^ 
 A~i~ are: 
 -1.10 -23.1 -10.7 -7.35 -7.91 
;
_refine_ls_weighting_scheme calc
_refine_ls_wR_factor_all 0.0205
_refine_ls_wR_factor_gt 0.0193
_refine_ls_wR_factor_ref 0.0190
_reflns_limit_h_max 12
_reflns_limit_h_min -11
_reflns_limit_k_max 17
_reflns_limit_k_min -17
_reflns_limit_l_max 22
_reflns_limit_l_min 0
_reflns_number_gt 8485
_reflns_number_total 9405
_reflns_threshold_expression I>2.0\s(I)
_oxford_diffrn_Wilson_B_factor 2.33
_oxford_diffrn_Wilson_scale 0.03
_oxford_refine_ls_r_factor_ref 0.0299
_oxford_refine_ls_scale 5.664(4)
_oxford_reflns_number_all 9371
_oxford_reflns_threshold_expression_ref I>3.0\s(I)
_cod_data_source_file om501252m_si_002.cif
_cod_data_source_block 9
_cod_depositor_comments 'Adding full bibliography for 4085469--4085474.cif.'
_cod_original_sg_symbol_H-M 'P -1 '
_cod_original_formula_sum 'C46 H64 B1 Ge1 N3 Si2'
_cod_database_code 4085472

loop_
_symmetry_equiv_pos_as_xyz
x,y,z
-x,-y,-z

loop_
_atom_site_label
_atom_site_type_symbol
_atom_site_fract_x
_atom_site_fract_y
_atom_site_fract_z
_atom_site_U_iso_or_equiv
_atom_site_occupancy
_atom_site_adp_type
_atom_site_refinement_flags_posn
_atom_site_refinement_flags_adp
Ge1 Ge 0.166393(15) 0.207360(10) 0.784588(8) 0.0255 1.0000 Uani . .
B1 B 0.10214(14) 0.41034(10) 0.70592(7) 0.0224 1.0000 Uani . .
N1 N 0.07620(11) 0.35297(7) 0.64598(5) 0.0230 1.0000 Uani . .
N2 N -0.02953(12) 0.49571(8) 0.72399(6) 0.0289 1.0000 Uani . .
N3 N 0.28878(12) 0.08304(8) 0.80761(6) 0.0271 1.0000 Uani . .
Si1 Si 0.46536(4) 0.02235(3) 0.75414(2) 0.0321 1.0000 Uani . .
Si2 Si 0.20017(4) 0.02299(3) 0.87767(2) 0.0331 1.0000 Uani D U
C1 C -0.06374(14) 0.40400(10) 0.63250(7) 0.0312 1.0000 Uani . .
C2 C -0.12628(15) 0.48712(11) 0.67904(8) 0.0353 1.0000 Uani . .
C3 C 0.16684(13) 0.26612(9) 0.59698(7) 0.0260 1.0000 Uani . .
C4 C 0.11869(16) 0.18055(10) 0.59323(8) 0.0343 1.0000 Uani . .
C5 C 0.2087(2) 0.10014(12) 0.54171(10) 0.0535 1.0000 Uani . .
C6 C 0.3370(2) 0.10460(15) 0.49596(10) 0.0624 1.0000 Uani . .
C7 C 0.38084(18) 0.18971(15) 0.49932(8) 0.0528 1.0000 Uani . .
C8 C 0.29748(14) 0.27230(12) 0.54915(7) 0.0348 1.0000 Uani . .
C9 C -0.0272(2) 0.17306(12) 0.63762(9) 0.0446 1.0000 Uani D U
C10 C -0.0082(3) 0.07268(15) 0.67671(12) 0.0683 1.0000 Uani D U
C11 C -0.1373(2) 0.18226(15) 0.58574(11) 0.0554 1.0000 Uani D U
C12 C 0.34183(16) 0.36755(14) 0.54849(8) 0.0441 1.0000 Uani D U
C13 C 0.5065(2) 0.3514(2) 0.52025(12) 0.0715 1.0000 Uani D U
C14 C 0.2509(2) 0.44804(16) 0.50498(11) 0.0581 1.0000 Uani D U
C15 C -0.06783(14) 0.58136(10) 0.77705(7) 0.0300 1.0000 Uani . .
C16 C -0.04280(15) 0.67126(10) 0.75126(8) 0.0344 1.0000 Uani . .
C17 C -0.07787(18) 0.75249(11) 0.80367(9) 0.0424 1.0000 Uani . .
C18 C -0.1350(2) 0.74457(12) 0.87880(9) 0.0484 1.0000 Uani . .
C19 C -0.16122(19) 0.65608(12) 0.90284(9) 0.0445 1.0000 Uani . .
C20 C -0.13064(16) 0.57253(10) 0.85224(8) 0.0341 1.0000 Uani . .
C21 C 0.01745(17) 0.68242(11) 0.66878(9) 0.0410 1.0000 Uani . .
C22 C 0.1203(2) 0.74819(14) 0.65652(11) 0.0538 1.0000 Uani . .
C23 C -0.1095(2) 0.72693(17) 0.62801(11) 0.0620 1.0000 Uani . .
C24 C -0.17102(18) 0.47935(11) 0.87984(8) 0.0388 1.0000 Uani . .
C25 C -0.07862(19) 0.42446(13) 0.93441(10) 0.0472 1.0000 Uani . .
C26 C -0.3349(2) 0.50680(16) 0.91647(14) 0.0653 1.0000 Uani . .
C27 C 0.23551(13) 0.39024(9) 0.74728(6) 0.0225 1.0000 Uani . .
C28 C 0.29166(13) 0.30061(9) 0.77703(6) 0.0226 1.0000 Uani . .
C29 C 0.29051(14) 0.47768(9) 0.76181(7) 0.0273 1.0000 Uani . .
C30 C 0.38022(17) 0.51446(12) 0.70648(9) 0.0404 1.0000 Uani . .
C31 C 0.4324(2) 0.59317(13) 0.72413(11) 0.0505 1.0000 Uani . .
C32 C 0.3936(2) 0.63737(12) 0.79595(11) 0.0528 1.0000 Uani . .
C33 C 0.3034(2) 0.60285(13) 0.85103(11) 0.0522 1.0000 Uani . .
C34 C 0.25359(17) 0.52339(11) 0.83427(8) 0.0381 1.0000 Uani . .
C35 C 0.41191(13) 0.28295(9) 0.81957(7) 0.0261 1.0000 Uani . .
C36 C 0.38677(15) 0.25804(10) 0.89474(7) 0.0320 1.0000 Uani . .
C37 C 0.49697(18) 0.24131(12) 0.93617(9) 0.0429 1.0000 Uani . .
C38 C 0.63476(19) 0.24689(12) 0.90251(10) 0.0482 1.0000 Uani . .
C39 C 0.66288(17) 0.27074(12) 0.82799(10) 0.0439 1.0000 Uani . .
C40 C 0.55229(15) 0.28888(10) 0.78668(8) 0.0327 1.0000 Uani . .
C41 C 0.4702(2) -0.10584(12) 0.71822(12) 0.0582 1.0000 Uani . .
C42 C 0.50455(16) 0.09276(11) 0.66909(8) 0.0359 1.0000 Uani . .
C43 C 0.61697(17) 0.00550(13) 0.80608(10) 0.0474 1.0000 Uani . .
C44 C 0.1153(2) -0.06606(14) 0.84099(10) 0.0581 1.0000 Uani D U
C45 C 0.0480(2) 0.12060(14) 0.94176(10) 0.0554 1.0000 Uani D U
C46 C 0.3311(2) -0.04711(18) 0.93564(12) 0.0697 1.0000 Uani D U
H11 H -0.1022 0.3828 0.5940 0.0374 1.0000 Uiso R .
H21 H -0.2202 0.5338 0.6825 0.0425 1.0000 Uiso R .
H51 H 0.1796 0.0431 0.5383 0.0635 1.0000 Uiso R .
H61 H 0.3976 0.0506 0.4617 0.0763 1.0000 Uiso R .
H71 H 0.4680 0.1912 0.4680 0.0638 1.0000 Uiso R .
H91 H -0.0661 0.2304 0.6763 0.0503 1.0000 Uiso R .
H102 H -0.0999 0.0759 0.7094 0.1014 1.0000 Uiso R .
H101 H 0.0642 0.0627 0.7071 0.1004 1.0000 Uiso R .
H103 H 0.0208 0.0153 0.6404 0.1017 1.0000 Uiso R .
H112 H -0.2303 0.1800 0.6162 0.0837 1.0000 Uiso R .
H113 H -0.1547 0.2479 0.5633 0.0818 1.0000 Uiso R .
H111 H -0.0966 0.1289 0.5465 0.0822 1.0000 Uiso R .
H121 H 0.3182 0.3955 0.6012 0.0517 1.0000 Uiso R .
H132 H 0.5306 0.4123 0.5312 0.1065 1.0000 Uiso R .
H133 H 0.5634 0.2938 0.5433 0.1060 1.0000 Uiso R .
H131 H 0.5303 0.3376 0.4659 0.1066 1.0000 Uiso R .
H143 H 0.2756 0.5124 0.5096 0.0868 1.0000 Uiso R .
H141 H 0.1463 0.4589 0.5223 0.0860 1.0000 Uiso R .
H142 H 0.2833 0.4196 0.4545 0.0847 1.0000 Uiso R .
H171 H -0.0587 0.8135 0.7872 0.0507 1.0000 Uiso R .
H181 H -0.1562 0.7991 0.9143 0.0575 1.0000 Uiso R .
H191 H -0.2037 0.6508 0.9552 0.0539 1.0000 Uiso R .
H211 H 0.0738 0.6142 0.6481 0.0496 1.0000 Uiso R .
H221 H 0.1695 0.7438 0.6029 0.0787 1.0000 Uiso R .
H223 H 0.0647 0.8186 0.6716 0.0794 1.0000 Uiso R .
H222 H 0.1936 0.7287 0.6865 0.0796 1.0000 Uiso R .
H232 H -0.0675 0.7319 0.5757 0.0934 1.0000 Uiso R .
H231 H -0.1651 0.7954 0.6502 0.0923 1.0000 Uiso R .
H233 H -0.1734 0.6839 0.6322 0.0927 1.0000 Uiso R .
H241 H -0.1570 0.4324 0.8362 0.0459 1.0000 Uiso R .
H252 H -0.1097 0.3678 0.9509 0.0700 1.0000 Uiso R .
H251 H -0.0941 0.4702 0.9776 0.0709 1.0000 Uiso R .
H253 H 0.0254 0.4020 0.9102 0.0701 1.0000 Uiso R .
H262 H -0.3607 0.4470 0.9321 0.0967 1.0000 Uiso R .
H263 H -0.3600 0.5550 0.9598 0.0979 1.0000 Uiso R .
H261 H -0.3910 0.5378 0.8812 0.0976 1.0000 Uiso R .
H301 H 0.4092 0.4857 0.6582 0.0486 1.0000 Uiso R .
H311 H 0.4961 0.6149 0.6870 0.0608 1.0000 Uiso R .
H321 H 0.4274 0.6894 0.8070 0.0641 1.0000 Uiso R .
H331 H 0.2757 0.6329 0.9004 0.0625 1.0000 Uiso R .
H341 H 0.1928 0.5009 0.8725 0.0462 1.0000 Uiso R .
H361 H 0.2912 0.2532 0.9178 0.0391 1.0000 Uiso R .
H371 H 0.4766 0.2257 0.9862 0.0519 1.0000 Uiso R .
H381 H 0.7121 0.2354 0.9294 0.0585 1.0000 Uiso R .
H391 H 0.7573 0.2751 0.8053 0.0536 1.0000 Uiso R .
H401 H 0.5705 0.3040 0.7365 0.0384 1.0000 Uiso R .
H412 H 0.5639 -0.1390 0.6853 0.0864 1.0000 Uiso R .
H411 H 0.4590 -0.1466 0.7612 0.0866 1.0000 Uiso R .
H413 H 0.3902 -0.0987 0.6920 0.0871 1.0000 Uiso R .
H422 H 0.6050 0.0595 0.6425 0.0538 1.0000 Uiso R .
H423 H 0.4949 0.1624 0.6798 0.0547 1.0000 Uiso R .
H421 H 0.4362 0.0903 0.6365 0.0542 1.0000 Uiso R .
H433 H 0.7091 -0.0225 0.7733 0.0711 1.0000 Uiso R .
H431 H 0.6097 -0.0375 0.8455 0.0715 1.0000 Uiso R .
H432 H 0.6178 0.0677 0.8284 0.0713 1.0000 Uiso R .
H441 H 0.0962 -0.1125 0.8778 0.0860 1.0000 Uiso R .
H443 H 0.1710 -0.1015 0.7956 0.0869 1.0000 Uiso R .
H442 H 0.0212 -0.0261 0.8326 0.0868 1.0000 Uiso R .
H452 H 0.0050 0.0891 0.9825 0.0820 1.0000 Uiso R .
H451 H 0.0826 0.1704 0.9624 0.0825 1.0000 Uiso R .
H453 H -0.0297 0.1529 0.9150 0.0828 1.0000 Uiso R .
H462 H 0.2773 -0.0764 0.9756 0.1027 1.0000 Uiso R .
H463 H 0.3687 0.0001 0.9578 0.1027 1.0000 Uiso R .
H461 H 0.4101 -0.0996 0.9043 0.1024 1.0000 Uiso R .

loop_
_atom_site_aniso_label
_atom_site_aniso_U_11
_atom_site_aniso_U_22
_atom_site_aniso_U_33
_atom_site_aniso_U_23
_atom_site_aniso_U_13
_atom_site_aniso_U_12
Ge1 0.02571(8) 0.02323(8) 0.03004(8) 0.00577(5) -0.00876(6) -0.00905(6)
B1 0.0245(6) 0.0209(6) 0.0228(6) 0.0043(5) -0.0065(5) -0.0074(5)
N1 0.0224(5) 0.0234(5) 0.0229(5) 0.0001(4) -0.0059(4) -0.0055(4)
N2 0.0290(5) 0.0252(5) 0.0307(5) -0.0040(4) -0.0132(4) -0.0013(4)
N3 0.0302(5) 0.0219(5) 0.0287(5) 0.0055(4) -0.0055(4) -0.0076(4)
Si1 0.03170(18) 0.02125(16) 0.03859(19) 0.00185(13) -0.00029(14) -0.00562(13)
Si2 0.03732(19) 0.03099(18) 0.03205(18) 0.01210(14) -0.00594(14) -0.01305(15)
C1 0.0271(6) 0.0341(7) 0.0322(6) -0.0034(5) -0.0130(5) -0.0046(5)
C2 0.0276(6) 0.0356(7) 0.0390(7) -0.0063(6) -0.0165(5) 0.0018(5)
C3 0.0267(6) 0.0273(6) 0.0213(5) -0.0016(4) -0.0073(4) -0.0029(5)
C4 0.0435(7) 0.0277(6) 0.0328(7) -0.0021(5) -0.0165(6) -0.0071(6)
C5 0.0699(12) 0.0322(8) 0.0561(10) -0.0138(7) -0.0307(9) -0.0005(7)
C6 0.0580(11) 0.0597(11) 0.0467(9) -0.0280(8) -0.0168(8) 0.0195(9)
C7 0.0334(8) 0.0780(13) 0.0288(7) -0.0120(7) -0.0034(6) 0.0077(8)
C8 0.0264(6) 0.0516(8) 0.0216(6) 0.0027(5) -0.0064(5) -0.0040(6)
C9 0.0622(10) 0.0437(8) 0.0447(8) 0.0106(6) -0.0233(7) -0.0334(7)
C10 0.1100(16) 0.0543(11) 0.0682(12) 0.0209(9) -0.0399(11) -0.0522(11)
C11 0.0612(11) 0.0654(11) 0.0594(10) 0.0088(8) -0.0269(8) -0.0394(9)
C12 0.0354(7) 0.0779(11) 0.0288(7) 0.0136(7) -0.0079(5) -0.0308(7)
C13 0.0406(9) 0.1206(18) 0.0594(11) 0.0206(12) -0.0056(8) -0.0368(11)
C14 0.0572(10) 0.0687(12) 0.0601(10) 0.0247(9) -0.0192(8) -0.0319(9)
C15 0.0298(6) 0.0247(6) 0.0326(6) -0.0049(5) -0.0135(5) 0.0006(5)
C16 0.0347(7) 0.0257(6) 0.0393(7) -0.0005(5) -0.0141(6) 0.0001(5)
C17 0.0502(9) 0.0265(7) 0.0490(9) -0.0024(6) -0.0146(7) -0.0066(6)
C18 0.0633(10) 0.0323(7) 0.0459(9) -0.0139(6) -0.0114(7) -0.0092(7)
C19 0.0555(9) 0.0398(8) 0.0353(7) -0.0102(6) -0.0068(6) -0.0121(7)
C20 0.0377(7) 0.0294(6) 0.0342(7) -0.0036(5) -0.0120(5) -0.0057(5)
C21 0.0452(8) 0.0322(7) 0.0406(8) 0.0022(6) -0.0121(6) -0.0027(6)
C22 0.0503(10) 0.0510(10) 0.0598(11) 0.0158(8) -0.0142(8) -0.0132(8)
C23 0.0655(12) 0.0787(13) 0.0508(10) 0.0208(9) -0.0301(9) -0.0237(10)
C24 0.0456(8) 0.0359(7) 0.0352(7) -0.0059(6) -0.0089(6) -0.0126(6)
C25 0.0509(9) 0.0447(8) 0.0486(9) 0.0092(7) -0.0115(7) -0.0177(7)
C26 0.0429(10) 0.0582(11) 0.0965(16) 0.0055(11) -0.0149(10) -0.0178(8)
C27 0.0226(5) 0.0228(5) 0.0222(5) 0.0019(4) -0.0054(4) -0.0068(4)
C28 0.0232(5) 0.0206(5) 0.0235(5) 0.0007(4) -0.0053(4) -0.0057(4)
C29 0.0274(6) 0.0216(6) 0.0367(6) 0.0061(5) -0.0154(5) -0.0072(5)
C30 0.0415(8) 0.0418(8) 0.0462(8) 0.0095(6) -0.0137(6) -0.0220(6)
C31 0.0517(9) 0.0455(9) 0.0713(11) 0.0237(8) -0.0263(8) -0.0314(8)
C32 0.0661(11) 0.0321(8) 0.0816(12) 0.0148(8) -0.0444(10) -0.0280(8)
C33 0.0711(11) 0.0382(8) 0.0590(10) -0.0023(7) -0.0302(9) -0.0231(8)
C34 0.0470(8) 0.0322(7) 0.0409(8) -0.0007(6) -0.0151(6) -0.0170(6)
C35 0.0276(6) 0.0191(5) 0.0320(6) 0.0013(4) -0.0117(5) -0.0043(4)
C36 0.0350(7) 0.0291(6) 0.0320(6) 0.0035(5) -0.0143(5) -0.0050(5)
C37 0.0505(9) 0.0408(8) 0.0399(8) 0.0071(6) -0.0266(7) -0.0066(7)
C38 0.0456(9) 0.0434(8) 0.0633(10) 0.0054(7) -0.0374(8) -0.0079(7)
C39 0.0309(7) 0.0396(8) 0.0650(10) 0.0000(7) -0.0194(7) -0.0101(6)
C40 0.0300(6) 0.0284(6) 0.0409(7) 0.0020(5) -0.0109(5) -0.0086(5)
C41 0.0630(11) 0.0276(7) 0.0720(12) -0.0094(7) 0.0158(9) -0.0157(7)
C42 0.0392(7) 0.0323(7) 0.0331(7) -0.0029(5) 0.0032(5) -0.0132(6)
C43 0.0341(8) 0.0405(8) 0.0620(10) 0.0130(7) -0.0114(7) -0.0023(6)
C44 0.0785(13) 0.0540(10) 0.0522(10) 0.0087(8) -0.0021(9) -0.0433(10)
C45 0.0599(10) 0.0515(10) 0.0444(9) 0.0058(7) 0.0132(8) -0.0175(8)
C46 0.0609(11) 0.0847(14) 0.0668(12) 0.0508(11) -0.0199(9) -0.0231(10)

loop_
_atom_type_symbol
_atom_type_scat_dispersion_real
_atom_type_scat_dispersion_imag
_atom_type_scat_Cromer_Mann_a1
_atom_type_scat_Cromer_Mann_b1
_atom_type_scat_Cromer_Mann_a2
_atom_type_scat_Cromer_Mann_b2
_atom_type_scat_Cromer_Mann_a3
_atom_type_scat_Cromer_Mann_b3
_atom_type_scat_Cromer_Mann_a4
_atom_type_scat_Cromer_Mann_b4
_atom_type_scat_Cromer_Mann_c
_atom_type_scat_source
C 0.0181 0.0091 2.3100 20.8439 1.0200 10.2075 1.5886 0.5687 0.8650 51.6512 0.2156 'International Tables Vol C 4.2.6.8 and 6.1.1.4'
H 0.0000 0.0000 0.4930 10.5109 0.3229 26.1257 0.1402 3.1424 0.0408 57.7998 0.0030 'International Tables Vol C 4.2.6.8 and 6.1.1.4'
N 0.0311 0.0180 12.2126 0.0057 3.1322 9.8933 2.0125 28.9975 1.1663 0.5826 -11.5290 'International Tables Vol C 4.2.6.8 and 6.1.1.4'
B 0.0090 0.0039 2.0545 23.2185 1.3326 1.0210 1.0979 60.3498 0.7068 0.1403 -0.1932 'International Tables Vol C 4.2.6.8 and 6.1.1.4'
Si 0.2541 0.3302 6.2915 2.4386 3.0353 32.3337 1.9891 0.6785 1.5410 81.6937 1.1407 'International Tables Vol C 4.2.6.8 and 6.1.1.4'
Ge -1.0885 0.8855 16.0816 2.8509 6.3747 0.2516 3.7068 11.4468 3.6830 54.7625 2.1313 'International Tables Vol C 4.2.6.8 and 6.1.1.4'

loop_
_geom_angle_atom_site_label_1
_geom_angle_atom_site_label_2
_geom_angle_atom_site_label_3
_geom_angle
_geom_angle_publ_flag
N3 Ge1 C28 104.51(5) yes
N1 B1 N2 103.90(10) yes
N1 B1 C27 131.83(10) yes
N2 B1 C27 124.26(11) yes
B1 N1 C1 107.83(9) yes
B1 N1 C3 133.61(10) yes
C1 N1 C3 118.23(10) yes
B1 N2 C2 108.92(10) yes
B1 N2 C15 130.39(10) yes
C2 N2 C15 120.68(10) yes
Ge1 N3 Si1 123.41(6) yes
Ge1 N3 Si2 113.91(6) yes
Si1 N3 Si2 121.89(6) yes
N3 Si1 C41 108.76(7) yes
N3 Si1 C42 110.25(6) yes
C41 Si1 C42 106.01(8) yes
N3 Si1 C43 114.46(7) yes
C41 Si1 C43 108.37(9) yes
C42 Si1 C43 108.64(7) yes
N3 Si2 C44 113.90(7) yes
N3 Si2 C45 109.03(7) yes
C44 Si2 C45 107.02(9) yes
N3 Si2 C46 110.46(7) yes
C44 Si2 C46 108.80(10) yes
C45 Si2 C46 107.38(10) yes
N1 C1 C2 109.82(11) yes
N1 C1 H11 123.1 no
C2 C1 H11 127.0 no
N2 C2 C1 109.51(11) yes
N2 C2 H21 123.2 no
C1 C2 H21 127.2 no
N1 C3 C4 119.95(11) yes
N1 C3 C8 118.50(12) yes
C4 C3 C8 121.36(12) yes
C3 C4 C5 117.25(15) yes
C3 C4 C9 123.99(12) yes
C5 C4 C9 118.66(14) yes
C4 C5 C6 121.87(17) yes
C4 C5 H51 118.9 no
C6 C5 H51 119.2 no
C5 C6 C7 120.09(14) yes
C5 C6 H61 121.8 no
C7 C6 H61 118.1 no
C6 C7 C8 121.27(16) yes
C6 C7 H71 118.8 no
C8 C7 H71 119.9 no
C3 C8 C7 118.14(15) yes
C3 C8 C12 121.24(12) yes
C7 C8 C12 120.53(14) yes
C4 C9 C10 111.83(16) yes
C4 C9 C11 110.41(13) yes
C10 C9 C11 109.15(13) yes
C4 C9 H91 106.7 no
C10 C9 H91 109.3 no
C11 C9 H91 109.4 no
C9 C10 H102 108.4 no
C9 C10 H101 111.2 no
H102 C10 H101 107.3 no
C9 C10 H103 111.5 no
H102 C10 H103 109.5 no
H101 C10 H103 108.7 no
C9 C11 H112 108.2 no
C9 C11 H113 109.4 no
H112 C11 H113 107.9 no
C9 C11 H111 109.2 no
H112 C11 H111 112.6 no
H113 C11 H111 109.5 no
C8 C12 C13 114.49(16) yes
C8 C12 C14 111.22(13) yes
C13 C12 C14 110.70(15) yes
C8 C12 H121 107.4 no
C13 C12 H121 105.9 no
C14 C12 H121 106.6 no
C12 C13 H132 110.1 no
C12 C13 H133 109.9 no
H132 C13 H133 110.9 no
C12 C13 H131 108.5 no
H132 C13 H131 108.3 no
H133 C13 H131 109.1 no
C12 C14 H143 109.5 no
C12 C14 H141 111.5 no
H143 C14 H141 110.9 no
C12 C14 H142 103.0 no
H143 C14 H142 110.8 no
H141 C14 H142 110.9 no
N2 C15 C16 118.75(12) yes
N2 C15 C20 118.89(12) yes
C16 C15 C20 122.34(12) yes
C15 C16 C17 117.87(14) yes
C15 C16 C21 122.19(12) yes
C17 C16 C21 119.92(14) yes
C16 C17 C18 120.91(15) yes
C16 C17 H171 118.8 no
C18 C17 H171 120.3 no
C17 C18 C19 120.34(14) yes
C17 C18 H181 120.6 no
C19 C18 H181 119.0 no
C18 C19 C20 121.16(15) yes
C18 C19 H191 120.6 no
C20 C19 H191 118.2 no
C19 C20 C15 117.29(14) yes
C19 C20 C24 119.52(13) yes
C15 C20 C24 123.15(12) yes
C16 C21 C22 113.77(13) yes
C16 C21 C23 110.57(14) yes
C22 C21 C23 108.52(14) yes
C16 C21 H211 105.2 no
C22 C21 H211 108.4 no
C23 C21 H211 110.3 no
C21 C22 H221 110.7 no
C21 C22 H223 110.4 no
H221 C22 H223 108.3 no
C21 C22 H222 111.3 no
H221 C22 H222 109.3 no
H223 C22 H222 106.6 no
C21 C23 H232 108.4 no
C21 C23 H231 108.7 no
H232 C23 H231 108.2 no
C21 C23 H233 110.3 no
H232 C23 H233 110.2 no
H231 C23 H233 110.9 no
C20 C24 C25 112.55(12) yes
C20 C24 C26 110.78(13) yes
C25 C24 C26 109.85(15) yes
C20 C24 H241 109.2 no
C25 C24 H241 109.0 no
C26 C24 H241 105.2 no
C24 C25 H252 109.3 no
C24 C25 H251 108.8 no
H252 C25 H251 108.9 no
C24 C25 H253 110.4 no
H252 C25 H253 109.7 no
H251 C25 H253 109.7 no
C24 C26 H262 110.4 no
C24 C26 H263 111.1 no
H262 C26 H263 109.5 no
C24 C26 H261 108.9 no
H262 C26 H261 109.2 no
H263 C26 H261 107.7 no
B1 C27 C28 122.48(10) yes
B1 C27 C29 118.22(10) yes
C28 C27 C29 118.92(10) yes
Ge1 C28 C27 114.81(8) yes
Ge1 C28 C35 120.43(8) yes
C27 C28 C35 122.77(11) yes
C27 C29 C30 123.35(12) yes
C27 C29 C34 119.12(12) yes
C30 C29 C34 117.52(12) yes
C29 C30 C31 120.64(15) yes
C29 C30 H301 120.6 no
C31 C30 H301 118.7 no
C30 C31 C32 120.67(16) yes
C30 C31 H311 119.7 no
C32 C31 H311 119.6 no
C31 C32 C33 119.42(14) yes
C31 C32 H321 120.2 no
C33 C32 H321 120.4 no
C32 C33 C34 120.24(17) yes
C32 C33 H331 120.1 no
C34 C33 H331 119.7 no
C29 C34 C33 121.50(15) yes
C29 C34 H341 119.6 no
C33 C34 H341 118.9 no
C28 C35 C36 119.83(11) yes
C28 C35 C40 122.16(12) yes
C36 C35 C40 118.01(12) yes
C35 C36 C37 121.22(14) yes
C35 C36 H361 118.8 no
C37 C36 H361 120.0 no
C36 C37 C38 119.80(15) yes
C36 C37 H371 119.3 no
C38 C37 H371 120.9 no
C37 C38 C39 120.13(13) yes
C37 C38 H381 121.5 no
C39 C38 H381 118.4 no
C38 C39 C40 120.21(15) yes
C38 C39 H391 119.8 no
C40 C39 H391 120.0 no
C35 C40 C39 120.62(14) yes
C35 C40 H401 118.6 no
C39 C40 H401 120.8 no
Si1 C41 H412 110.6 no
Si1 C41 H411 108.0 no
H412 C41 H411 108.0 no
Si1 C41 H413 109.5 no
H412 C41 H413 110.4 no
H411 C41 H413 110.3 no
Si1 C42 H422 108.0 no
Si1 C42 H423 114.3 no
H422 C42 H423 108.2 no
Si1 C42 H421 108.8 no
H422 C42 H421 109.3 no
H423 C42 H421 108.1 no
Si1 C43 H433 110.2 no
Si1 C43 H431 112.0 no
H433 C43 H431 107.9 no
Si1 C43 H432 113.0 no
H433 C43 H432 107.3 no
H431 C43 H432 106.2 no
Si2 C44 H441 111.1 no
Si2 C44 H443 113.5 no
H441 C44 H443 110.1 no
Si2 C44 H442 106.8 no
H441 C44 H442 106.6 no
H443 C44 H442 108.4 no
Si2 C45 H452 109.6 no
Si2 C45 H451 112.2 no
H452 C45 H451 107.6 no
Si2 C45 H453 109.9 no
H452 C45 H453 107.0 no
H451 C45 H453 110.4 no
Si2 C46 H462 108.4 no
Si2 C46 H463 108.6 no
H462 C46 H463 108.8 no
Si2 C46 H461 109.5 no
H462 C46 H461 110.3 no
H463 C46 H461 111.2 no

loop_
_geom_bond_atom_site_label_1
_geom_bond_atom_site_label_2
_geom_bond_distance
_geom_bond_publ_flag
Ge1 N3 1.8807(10) yes
Ge1 C28 2.0121(12) yes
B1 N1 1.4546(16) yes
B1 N2 1.4387(16) yes
B1 C27 1.5786(17) yes
N1 C1 1.4012(15) yes
N1 C3 1.4393(15) yes
N2 C2 1.3922(16) yes
N2 C15 1.4404(15) yes
N3 Si1 1.7480(11) yes
N3 Si2 1.7442(11) yes
Si1 C41 1.8806(16) yes
Si1 C42 1.8635(14) yes
Si1 C43 1.8605(17) yes
Si2 C44 1.8666(18) yes
Si2 C45 1.8668(17) yes
Si2 C46 1.8623(18) yes
C1 C2 1.3382(19) yes
C1 H11 0.941 no
C2 H21 0.937 no
C3 C4 1.4074(19) yes
C3 C8 1.4110(19) yes
C4 C5 1.405(2) yes
C4 C9 1.514(2) yes
C5 C6 1.369(3) yes
C5 H51 0.922 no
C6 C7 1.376(3) yes
C6 H61 0.941 no
C7 C8 1.393(2) yes
C7 H71 0.925 no
C8 C12 1.508(2) yes
C9 C10 1.543(2) yes
C9 C11 1.539(2) yes
C9 H91 0.992 no
C10 H102 0.954 no
C10 H101 0.956 no
C10 H103 0.970 no
C11 H112 0.969 no
C11 H113 0.980 no
C11 H111 0.962 no
C12 C13 1.524(2) yes
C12 C14 1.531(2) yes
C12 H121 0.990 no
C13 H132 0.973 no
C13 H133 0.974 no
C13 H131 0.973 no
C14 H143 1.000 no
C14 H141 0.965 no
C14 H142 0.951 no
C15 C16 1.405(2) yes
C15 C20 1.401(2) yes
C16 C17 1.392(2) yes
C16 C21 1.521(2) yes
C17 C18 1.384(2) yes
C17 H171 0.956 no
C18 C19 1.381(2) yes
C18 H181 0.941 no
C19 C20 1.4017(19) yes
C19 H191 0.969 no
C20 C24 1.518(2) yes
C21 C22 1.528(2) yes
C21 C23 1.536(2) yes
C21 H211 0.972 no
C22 H221 0.988 no
C22 H223 0.974 no
C22 H222 0.958 no
C23 H232 0.967 no
C23 H231 0.982 no
C23 H233 0.974 no
C24 C25 1.522(2) yes
C24 C26 1.526(2) yes
C24 H241 0.988 no
C25 H252 0.952 no
C25 H251 0.968 no
C25 H253 0.971 no
C26 H262 0.964 no
C26 H263 0.977 no
C26 H261 0.945 no
C27 C28 1.3601(16) yes
C27 C29 1.5081(16) yes
C28 C35 1.4868(16) yes
C29 C30 1.394(2) yes
C29 C34 1.3927(19) yes
C30 C31 1.397(2) yes
C30 H301 0.917 no
C31 C32 1.373(3) yes
C31 H311 0.934 no
C32 C33 1.377(3) yes
C32 H321 0.916 no
C33 C34 1.387(2) yes
C33 H331 0.941 no
C34 H341 0.935 no
C35 C36 1.4000(18) yes
C35 C40 1.3995(19) yes
C36 C37 1.3925(19) yes
C36 H361 0.960 no
C37 C38 1.379(2) yes
C37 H371 0.931 no
C38 C39 1.386(3) yes
C38 H381 0.950 no
C39 C40 1.393(2) yes
C39 H391 0.946 no
C40 H401 0.930 no
C41 H412 0.963 no
C41 H411 0.972 no
C41 H413 0.971 no
C42 H422 0.969 no
C42 H423 0.960 no
C42 H421 0.981 no
C43 H433 0.939 no
C43 H431 0.938 no
C43 H432 0.958 no
C44 H441 0.959 no
C44 H443 0.936 no
C44 H442 0.957 no
C45 H452 0.948 no
C45 H451 0.961 no
C45 H453 0.974 no
C46 H462 0.968 no
C46 H463 0.963 no
C46 H461 0.966 no
